data_4064225
loop_
_publ_author_name
'Nievas, \'Angel'
'Gonz\'alez, Jorge J.'
'Hern\'andez, Elisa'
'Delgado, Esther'
'Mart\'in, Avelino'
'Casado, Carmen M.'
'Alonso, Beatriz'

_publ_section_title
;
 Hydrosilylation of Ferrocenylalkyne&#x2212;Dicobalthexacarbonyl
 Complexes. Model Reactions for the Synthesis of Organometallic Dendrimers
;
_journal_issue 7
_journal_name_full Organometallics
_journal_page_first 1920
_journal_paper_doi 10.1021/om1011903
_journal_volume 30
_journal_year 2011
_chemical_compound_source 'synthesis as described'
_chemical_formula_moiety 'C21 H11 Co3 Fe1 O9'
_chemical_formula_sum 'C21 H11 Co3 Fe O9'
_chemical_formula_weight 639.94
_chemical_name_systematic
;
 ?
;
_space_group_IT_number 11
_symmetry_cell_setting monoclinic
_symmetry_Int_Tables_number 11
_symmetry_space_group_name_Hall '-P 2yb'
_symmetry_space_group_name_H-M 'P 1 21/m 1'
_atom_sites_solution_hydrogens geom
_atom_sites_solution_primary direct
_atom_sites_solution_secondary difmap
_audit_conform_dict_location ftp://ftp.iucr.org/pub/cif_core.dic
_audit_conform_dict_name cif_core.dic
_audit_conform_dict_version 2.4
_audit_creation_date 2010-06-05T18:45:37-00:00
_audit_creation_method 'WinGX routine CIF_UPDATE'
_cell_angle_alpha 90
_cell_angle_beta 112.488(6)
_cell_angle_gamma 90
_cell_formula_units_Z 2
_cell_length_a 10.130(2)
_cell_length_b 10.7788(17)
_cell_length_c 11.2932(6)
_cell_measurement_reflns_used 112
_cell_measurement_temperature 200(2)
_cell_measurement_theta_max 19
_cell_measurement_theta_min 3
_cell_measurement_wavelength 0.71073
_cell_volume 1139.3(3)
_computing_cell_refinement 'Dirax/lsq (Duisenberg & Schreurs, 1989-2000)'
_computing_data_collection 'Collect (Bruker AXS BV, 1997-2004)'
_computing_data_reduction 'EvalCCD (Duisenberg & Schreurs 1990-2000)'
_computing_molecular_graphics 'Ortep-3 for Windows (Farrugia, 1997)'
_computing_publication_material 'WinGX publication routines (Farrugia, 1999)'
_computing_structure_refinement 'SHELXL-97 (Sheldrick, 2008)'
_computing_structure_solution 'SHELXS-97 (Sheldrick, 2008)'
_diffrn_ambient_temperature 200(2)
_diffrn_detector 'CCD plate'
_diffrn_detector_area_resol_mean 9
_diffrn_measured_fraction_theta_full 0.997
_diffrn_measured_fraction_theta_max 0.997
_diffrn_measurement_device '95mm CCD camera on \k-goniostat'
_diffrn_measurement_device_type KappaCCD
_diffrn_measurement_method 'CCD rotation images, thick slices'
_diffrn_orient_matrix_type X=UH
_diffrn_orient_matrix_UB_11 0.01
_diffrn_orient_matrix_UB_12 0
_diffrn_orient_matrix_UB_13 0
_diffrn_orient_matrix_UB_21 0
_diffrn_orient_matrix_UB_22 0.01
_diffrn_orient_matrix_UB_23 0
_diffrn_orient_matrix_UB_31 0
_diffrn_orient_matrix_UB_32 0
_diffrn_orient_matrix_UB_33 0.01
_diffrn_radiation_monochromator graphite
_diffrn_radiation_probe x-ray
_diffrn_radiation_type MoK\a
_diffrn_radiation_wavelength 0.71073
_diffrn_reflns_av_R_equivalents 0.0226
_diffrn_reflns_av_unetI/netI 0.0423
_diffrn_reflns_limit_h_max 12
_diffrn_reflns_limit_h_min -13
_diffrn_reflns_limit_k_max 14
_diffrn_reflns_limit_k_min -13
_diffrn_reflns_limit_l_max 14
_diffrn_reflns_limit_l_min 0
_diffrn_reflns_number 21770
_diffrn_reflns_reduction_process
;
 Scaled and merged with Sortav
 R.H. Blessing, (1987) Cryst. Rev. 1, 3-58
 R.H. Blessing, (1989) J. Appl. Cryst. 22, 396-397
;
_diffrn_reflns_theta_full 27.5
_diffrn_reflns_theta_max 27.5
_diffrn_reflns_theta_min 3.44
_diffrn_source 'Enraf Nonius FR590'
_exptl_absorpt_coefficient_mu 2.819
_exptl_absorpt_correction_T_max 0.478
_exptl_absorpt_correction_T_min 0.41
_exptl_absorpt_correction_type multi-scan
_exptl_absorpt_process_details
;
 R.H. Blessing, Acta Cryst. (1995), A51, 33-38
;
_exptl_crystal_colour colourless
_exptl_crystal_density_diffrn 1.865
_exptl_crystal_density_method 'not measured'
_exptl_crystal_description prism
_exptl_crystal_F_000 632
_exptl_crystal_size_max 0.35
_exptl_crystal_size_mid 0.32
_exptl_crystal_size_min 0.2
_refine_diff_density_max 0.3
_refine_diff_density_min -0.463
_refine_diff_density_rms 0.091
_refine_ls_extinction_method none
_refine_ls_goodness_of_fit_ref 0.986
_refine_ls_hydrogen_treatment constr
_refine_ls_matrix_type full
_refine_ls_number_parameters 166
_refine_ls_number_reflns 2749
_refine_ls_number_restraints 0
_refine_ls_restrained_S_all 0.986
_refine_ls_R_factor_all 0.0403
_refine_ls_R_factor_gt 0.0231
_refine_ls_shift/su_max 0
_refine_ls_shift/su_mean 0
_refine_ls_structure_factor_coef Fsqd
_refine_ls_weighting_details 'calc w=1/[\s^2^(Fo^2^)+(0.0175P)^2^+0.4620P] where P=(Fo^2^+2Fc^2^)/3'
_refine_ls_weighting_scheme calc
_refine_ls_wR_factor_gt 0.0499
_refine_ls_wR_factor_ref 0.0536
_reflns_number_gt 2148
_reflns_number_total 2749
_reflns_threshold_expression >2\s(I)
_cod_data_source_file om1011903_si_002.cif
_cod_data_source_block 2
_cod_original_sg_symbol_H-M 'P 21/m'
_cod_database_code 4064225

loop_
_symmetry_equiv_pos_as_xyz
'x, y, z'
'-x, y+1/2, -z'
'-x, -y, -z'
'x, -y-1/2, z'

loop_
_atom_site_label
_atom_site_type_symbol
_atom_site_fract_x
_atom_site_fract_y
_atom_site_fract_z
_atom_site_U_iso_or_equiv
_atom_site_adp_type
_atom_site_occupancy
_atom_site_symmetry_multiplicity
_atom_site_calc_flag
_atom_site_refinement_flags
C1 C 0.2312(3) 0.25 0.3168(2) 0.0215(5) Uani 1 2 d S
C2 C 0.3538(3) 0.25 0.2734(2) 0.0229(5) Uani 1 2 d S
H2A H 0.4125 0.1773 0.3075 0.027 Uiso 0.5 1 calc PR
H2B H 0.4125 0.3227 0.3075 0.027 Uiso 0.5 1 calc PR
C51 C 0.3051(2) 0.25 0.1303(2) 0.0205(5) Uani 1 2 d S
C52 C 0.27409(19) 0.14346(18) 0.04985(18) 0.0252(4) Uani 1 1 d .
H52 H 0.2841 0.0614 0.0772 0.03 Uiso 1 1 calc R
C53 C 0.22531(19) 0.1840(2) -0.07893(18) 0.0306(4) Uani 1 1 d .
H53 H 0.198 0.1333 -0.151 0.037 Uiso 1 1 calc R
C54 C 0.6055(2) 0.1435(2) 0.0693(2) 0.0332(5) Uani 1 1 d .
H54 H 0.6149 0.0615 0.0967 0.04 Uiso 1 1 calc R
C55 C 0.5622(2) 0.1843(2) -0.0586(2) 0.0373(5) Uani 1 1 d .
H55 H 0.5379 0.1337 -0.1305 0.045 Uiso 1 1 calc R
C56 C 0.6319(3) 0.25 0.1483(3) 0.0321(7) Uani 1 2 d S
H56 H 0.6615 0.25 0.2371 0.039 Uiso 1 2 calc SR
C101 C 0.1119(3) 0.25 0.5711(3) 0.0335(7) Uani 1 2 d S
C102 C 0.3520(2) 0.1244(2) 0.5586(2) 0.0368(5) Uani 1 1 d .
C201 C -0.0601(2) 0.09585(19) 0.34845(19) 0.0296(4) Uani 1 1 d .
C202 C -0.0134(2) 0.12067(18) 0.1225(2) 0.0287(4) Uani 1 1 d .
C203 C 0.1812(2) -0.0068(2) 0.3151(2) 0.0374(5) Uani 1 1 d .
Co1 Co 0.23237(4) 0.25 0.48569(3) 0.02498(10) Uani 1 2 d S
Co2 Co 0.08130(3) 0.13508(2) 0.29286(2) 0.02234(8) Uani 1 1 d .
Fe1 Fe 0.42622(4) 0.25 0.02182(3) 0.02070(10) Uani 1 2 d S
O101 O 0.0337(3) 0.25 0.6209(2) 0.0547(7) Uani 1 2 d S
O102 O 0.42878(18) 0.04639(17) 0.60498(17) 0.0558(5) Uani 1 1 d .
O201 O -0.14563(16) 0.07064(16) 0.38573(16) 0.0470(4) Uani 1 1 d .
O202 O -0.07473(16) 0.11127(14) 0.01546(14) 0.0401(4) Uani 1 1 d .
O203 O 0.2442(2) -0.09487(17) 0.3257(2) 0.0670(6) Uani 1 1 d .

loop_
_atom_site_aniso_label
_atom_site_aniso_U_11
_atom_site_aniso_U_22
_atom_site_aniso_U_33
_atom_site_aniso_U_23
_atom_site_aniso_U_13
_atom_site_aniso_U_12
C1 0.0218(13) 0.0190(13) 0.0219(13) 0 0.0062(10) 0
C2 0.0193(13) 0.0221(13) 0.0264(14) 0 0.0079(11) 0
C51 0.0127(11) 0.0217(13) 0.0277(14) 0 0.0083(10) 0
C52 0.0211(9) 0.0218(10) 0.0326(10) -0.0021(8) 0.0101(8) -0.0046(8)
C53 0.0242(10) 0.0359(11) 0.0272(11) -0.0077(9) 0.0050(8) -0.0046(9)
C54 0.0241(10) 0.0303(11) 0.0464(13) 0.0015(9) 0.0150(9) 0.0059(9)
C55 0.0338(11) 0.0454(12) 0.0403(12) -0.0099(10) 0.0228(9) 0.0016(10)
C56 0.0184(13) 0.0414(17) 0.0341(16) 0 0.0074(12) 0
C101 0.0307(16) 0.0463(19) 0.0212(14) 0 0.0073(12) 0
C102 0.0312(11) 0.0448(13) 0.0324(12) 0.0026(10) 0.0099(9) -0.0008(11)
C201 0.0256(10) 0.0287(10) 0.0321(11) 0.0047(9) 0.0085(9) -0.0003(9)
C202 0.0279(10) 0.0212(10) 0.0387(12) -0.0030(8) 0.0147(9) -0.0035(8)
C203 0.0316(11) 0.0290(12) 0.0494(14) -0.0015(10) 0.0130(10) -0.0038(10)
Co1 0.02254(19) 0.0304(2) 0.02115(19) 0 0.00737(15) 0
Co2 0.02047(13) 0.01959(14) 0.02704(14) -0.00001(10) 0.00917(10) -0.00193(10)
Fe1 0.01944(19) 0.02015(19) 0.0231(2) 0 0.00885(15) 0
O101 0.0452(14) 0.094(2) 0.0316(13) 0 0.0223(11) 0
O102 0.0445(10) 0.0543(11) 0.0600(11) 0.0179(9) 0.0102(8) 0.0184(9)
O201 0.0349(8) 0.0588(11) 0.0520(10) 0.0172(8) 0.0220(8) -0.0028(8)
O202 0.0422(9) 0.0394(9) 0.0323(9) -0.0089(7) 0.0068(7) -0.0061(7)
O203 0.0529(11) 0.0345(10) 0.1040(16) -0.0014(10) 0.0192(11) 0.0159(9)

loop_
_atom_type_symbol
_atom_type_description
_atom_type_scat_dispersion_real
_atom_type_scat_dispersion_imag
_atom_type_scat_source
C C 0.0033 0.0016 'International Tables Vol C Tables 4.2.6.8 and 6.1.1.4'
H H 0 0 'International Tables Vol C Tables 4.2.6.8 and 6.1.1.4'
Co Co 0.3494 0.9721 'International Tables Vol C Tables 4.2.6.8 and 6.1.1.4'
Fe Fe 0.3463 0.8444 'International Tables Vol C Tables 4.2.6.8 and 6.1.1.4'
O O 0.0106 0.006 'International Tables Vol C Tables 4.2.6.8 and 6.1.1.4'

loop_
_exptl_crystal_face_index_h
_exptl_crystal_face_index_k
_exptl_crystal_face_index_l
_exptl_crystal_face_perp_dist
0 1 -16 0.19
1 16 -8 0.248
1 13 3 0.237
-1 -17 11 0.2
0 1 3 0.17
-1 -9 -17 0.215
6 0 1 0.11
3 -1 -4 0.194
-4 -1 -6 0.206
-3 1 4 0.152
-12 1 1 0.227

loop_
_geom_angle_atom_site_label_1
_geom_angle_atom_site_label_2
_geom_angle_atom_site_label_3
_geom_angle
_geom_angle_site_symmetry_1
_geom_angle_site_symmetry_3
C2 C1 Co2 132.17(10) . .
C2 C1 Co2 132.17(10) . 4_565
Co2 C1 Co2 81.52(10) . 4_565
C2 C1 Co1 129.75(18) . .
Co2 C1 Co1 80.82(9) . .
Co2 C1 Co1 80.82(9) 4_565 .
C1 C2 C51 112.4(2) . .
C52 C51 C52 107.6(2) . 4_565
C52 C51 C2 126.15(11) . .
C52 C51 C2 126.15(11) 4_565 .
C52 C51 Fe1 69.70(12) . .
C52 C51 Fe1 69.70(12) 4_565 .
C2 C51 Fe1 128.50(17) . .
C53 C52 C51 108.19(17) . .
C53 C52 Fe1 69.77(11) . .
C51 C52 Fe1 69.48(12) . .
C52 C53 C53 108.00(11) . 4_565
C52 C53 Fe1 69.70(10) . .
C53 C53 Fe1 69.62(6) 4_565 .
C55 C54 C56 107.6(2) . .
C55 C54 Fe1 70.04(12) . .
C56 C54 Fe1 69.12(13) . .
C54 C55 C55 108.17(12) . 4_565
C54 C55 Fe1 69.58(11) . .
C55 C55 Fe1 69.74(6) 4_565 .
C54 C56 C54 108.4(3) 4_565 .
C54 C56 Fe1 70.12(13) 4_565 .
C54 C56 Fe1 70.12(13) . .
O101 C101 Co1 178.0(3) . .
O102 C102 Co1 179.1(2) . .
O201 C201 Co2 178.38(18) . .
O202 C202 Co2 179.04(18) . .
O203 C203 Co2 178.0(2) . .
C102 Co1 C102 98.06(14) 4_565 .
C102 Co1 C101 103.22(9) 4_565 .
C102 Co1 C101 103.22(9) . .
C102 Co1 C1 101.78(9) 4_565 .
C102 Co1 C1 101.78(8) . .
C101 Co1 C1 141.45(12) . .
C102 Co1 Co2 150.18(7) 4_565 .
C102 Co1 Co2 96.22(7) . .
C101 Co1 Co2 98.78(8) . .
C1 Co1 Co2 49.49(6) . .
C102 Co1 Co2 96.22(7) 4_565 4_565
C102 Co1 Co2 150.18(7) . 4_565
C101 Co1 Co2 98.78(8) . 4_565
C1 Co1 Co2 49.49(6) . 4_565
Co2 Co1 Co2 60.373(17) . 4_565
C202 Co2 C203 96.73(10) . .
C202 Co2 C201 100.42(9) . .
C203 Co2 C201 103.26(10) . .
C202 Co2 C1 106.21(10) . .
C203 Co2 C1 99.12(9) . .
C201 Co2 C1 142.67(10) . .
C202 Co2 Co1 152.36(6) . .
C203 Co2 Co1 100.27(7) . .
C201 Co2 Co1 96.70(7) . .
C1 Co2 Co1 49.69(8) . .
C202 Co2 Co2 94.96(6) . 4_565
C203 Co2 Co2 148.30(7) . 4_565
C201 Co2 Co2 103.44(7) . 4_565
C1 Co2 Co2 49.24(5) . 4_565
Co1 Co2 Co2 59.813(8) . 4_565
C56 Fe1 C54 40.75(7) . 4_565
C56 Fe1 C54 40.75(7) . .
C54 Fe1 C54 68.52(12) 4_565 .
C56 Fe1 C51 105.61(11) . .
C54 Fe1 C51 121.48(8) 4_565 .
C54 Fe1 C51 121.48(8) . .
C56 Fe1 C52 121.63(8) . .
C54 Fe1 C52 157.69(8) 4_565 .
C54 Fe1 C52 106.96(8) . .
C51 Fe1 C52 40.82(6) . .
C56 Fe1 C52 121.63(8) . 4_565
C54 Fe1 C52 106.96(8) 4_565 4_565
C54 Fe1 C52 157.69(8) . 4_565
C51 Fe1 C52 40.82(6) . 4_565
C52 Fe1 C52 68.46(11) . 4_565
C56 Fe1 C53 158.39(7) . .
C54 Fe1 C53 160.05(9) 4_565 .
C54 Fe1 C53 123.22(8) . .
C51 Fe1 C53 68.55(8) . .
C52 Fe1 C53 40.53(8) . .
C52 Fe1 C53 68.39(8) 4_565 .
C56 Fe1 C53 158.39(7) . 4_565
C54 Fe1 C53 123.22(8) 4_565 4_565
C54 Fe1 C53 160.05(9) . 4_565
C51 Fe1 C53 68.55(8) . 4_565
C52 Fe1 C53 68.39(8) . 4_565
C52 Fe1 C53 40.53(8) 4_565 4_565
C53 Fe1 C53 40.77(12) . 4_565
C56 Fe1 C55 68.12(10) . 4_565
C54 Fe1 C55 40.37(9) 4_565 4_565
C54 Fe1 C55 68.17(9) . 4_565
C51 Fe1 C55 158.35(7) . 4_565
C52 Fe1 C55 160.14(8) . 4_565
C52 Fe1 C55 123.43(8) 4_565 4_565
C53 Fe1 C55 124.78(9) . 4_565
C53 Fe1 C55 109.21(8) 4_565 4_565
C56 Fe1 C55 68.12(10) . .
C54 Fe1 C55 68.17(9) 4_565 .
C54 Fe1 C55 40.37(9) . .
C51 Fe1 C55 158.35(7) . .
C52 Fe1 C55 123.43(8) . .
C52 Fe1 C55 160.14(8) 4_565 .
C53 Fe1 C55 109.21(8) . .
C53 Fe1 C55 124.78(9) 4_565 .
C55 Fe1 C55 40.53(13) 4_565 .

loop_
_geom_bond_atom_site_label_1
_geom_bond_atom_site_label_2
_geom_bond_distance
_geom_bond_site_symmetry_2
C1 C2 1.500(3) .
C1 Co2 1.897(2) .
C1 Co2 1.897(2) 4_565
C1 Co1 1.903(3) .
C2 C51 1.498(4) .
C51 C52 1.423(2) .
C51 C52 1.423(2) 4_565
C51 Fe1 2.038(2) .
C52 C53 1.414(3) .
C52 Fe1 2.0414(18) .
C53 C53 1.423(4) 4_565
C53 Fe1 2.0423(19) .
C54 C55 1.409(3) .
C54 C56 1.415(3) .
C54 Fe1 2.0389(19) .
C55 C55 1.416(5) 4_565
C55 Fe1 2.045(2) .
C56 C54 1.415(3) 4_565
C56 Fe1 2.026(3) .
C101 O101 1.133(3) .
C101 Co1 1.823(3) .
C102 O102 1.129(3) .
C102 Co1 1.794(2) .
C201 O201 1.132(2) .
C201 Co2 1.820(2) .
C202 O202 1.133(2) .
C202 Co2 1.798(2) .
C203 O203 1.124(3) .
C203 Co2 1.798(2) .
Co1 C102 1.794(2) 4_565
Co1 Co2 2.4635(4) .
Co1 Co2 2.4635(4) 4_565
Co2 Co2 2.4774(6) 4_565
Fe1 C54 2.0389(19) 4_565
Fe1 C52 2.0414(18) 4_565
Fe1 C53 2.0423(19) 4_565
Fe1 C55 2.045(2) 4_565
